data_2312015
loop_
_publ_author_name
'J\/orgensen, Mads R. V.'
'Hathwar, Venkatesha R.'
'Sist, Mattia'
'Wang, Xiaoping'
'Hoffmann, Christina M.'
'Briseno, Alejandro L.'
'Overgaard, Jacob'
'Iversen, Bo B.'

_publ_section_title
;
 Accurate atomic displacement parameters from time-of-flight
 neutron-diffraction data at TOPAZ
;
_journal_coeditor_code PC5039
_journal_issue 6
_journal_name_full 'Acta Crystallographica Section A Foundations and Advances'
_journal_page_first 679
_journal_paper_doi 10.1107/S2053273314015599
_journal_volume 70
_journal_year 2014
_chemical_formula_moiety '2(C6 H2 N3 O7), C5 H11 N O2, 2(C3 H5 N2)'
_chemical_formula_structural '2(C6 H2 N3 O7), C5 H11 N O2, 2(C3 H5 N2)'
_chemical_formula_sum 'C23 H25 N11 O16'
_chemical_formula_weight 711.51
_chemical_name_common 'Betaine, Imidazole and Picric acid'
_chemical_name_systematic 'cocrystal between picric acid, imidazole and betaine'
_space_group_IT_number 15
_space_group_name_Hall '-C 2yc'
_space_group_name_H-M_alt 'C 1 2/c 1'
_symmetry_cell_setting monoclinic
_symmetry_Int_Tables_number 15
_symmetry_space_group_name_Hall '-C 2yc'
_symmetry_space_group_name_H-M 'C 1 2/c 1'
_audit_creation_date 2014-01-21T11:07
_audit_creation_method 'from EXP file using GSAS2CIF'
_audit_update_record ' 2014-01-21T11:07  Initial CIF as created by GSAS2CIF'
_cell_angle_alpha 90.0
_cell_angle_beta 114.7162(17)
_cell_angle_gamma 90.0
_cell_formula_units_Z 8
_cell_length_a 33.5939(5)
_cell_length_b 7.66580(8)
_cell_length_c 25.1324(3)
_cell_measurement_reflns_used 37970
_cell_measurement_temperature 99.98(19)
_cell_measurement_theta_max 57.9410
_cell_measurement_theta_min 2.7860
_cell_volume 5879.28(15)
_computing_molecular_graphics 'Volkov et al, (2006)'
_computing_publication_material 'Volkov et al, (2006)'
_computing_structure_refinement 'Volkov et al, (2006)'
_diffrn_ambient_temperature 99.98(19)
_diffrn_detector_area_resol_mean 10.3590
_diffrn_measured_fraction_theta_full 0.9976
_diffrn_measured_fraction_theta_max 0.9836
_diffrn_measurement_details
;
#__ type_ start__ end____ width___ exp.time_
  1 omega   35.00   87.00   1.0000   30.0000
omega____ theta____ kappa____ phi______ frames
    -       -0.6250 -178.0000   30.0000 52

#__ type_ start__ end____ width___ exp.time_
  2 omega  -60.00   -1.00   1.0000   30.0000
omega____ theta____ kappa____ phi______ frames
    -       -0.6250  -77.0000  120.0000 59

#__ type_ start__ end____ width___ exp.time_
  3 omega   77.00  121.00   1.0000  300.0000
omega____ theta____ kappa____ phi______ frames
    -       75.4353  125.0000  150.0000 44

#__ type_ start__ end____ width___ exp.time_
  4 omega   13.00  107.00   1.0000  300.0000
omega____ theta____ kappa____ phi______ frames
    -       75.4353  -77.0000    0.0000 94

#__ type_ start__ end____ width___ exp.time_
  5 omega   46.00  138.00   1.0000  300.0000
omega____ theta____ kappa____ phi______ frames
    -       75.4353   61.0000  150.0000 92

#__ type_ start__ end____ width___ exp.time_
  6 omega    1.00   34.00   1.0000  300.0000
omega____ theta____ kappa____ phi______ frames
    -       75.4353  -45.0000   30.0000 33

#__ type_ start__ end____ width___ exp.time_
  7 omega    0.00   43.00   1.0000  300.0000
omega____ theta____ kappa____ phi______ frames
    -       75.4353  -30.0000 -150.0000 43

#__ type_ start__ end____ width___ exp.time_
  8 omega   66.00  139.00   1.0000  300.0000
omega____ theta____ kappa____ phi______ frames
    -       75.4353   61.0000   90.0000 73

#__ type_ start__ end____ width___ exp.time_
  9 omega   34.00   88.00   1.0000   30.0000
omega____ theta____ kappa____ phi______ frames
    -       -0.6250 -178.0000   90.0000 54

#__ type_ start__ end____ width___ exp.time_
 10 omega  -77.00   26.00   1.0000   30.0000
omega____ theta____ kappa____ phi______ frames
    -       -0.6250  -38.0000 -180.0000 103

#__ type_ start__ end____ width___ exp.time_
 11 omega   48.00  150.00   1.0000  300.0000
omega____ theta____ kappa____ phi______ frames
    -       75.4353   45.0000  -30.0000 102

#__ type_ start__ end____ width___ exp.time_
 12 omega   -3.00  109.00   1.0000  300.0000
omega____ theta____ kappa____ phi______ frames
    -       75.4353  -77.0000 -150.0000 112

#__ type_ start__ end____ width___ exp.time_
 13 omega   48.00  150.00   1.0000  300.0000
omega____ theta____ kappa____ phi______ frames
    -       75.4353   45.0000   60.0000 102

#__ type_ start__ end____ width___ exp.time_
 14 omega    1.00   23.00   1.0000  300.0000
omega____ theta____ kappa____ phi______ frames
    -       75.4353  -45.0000   90.0000 22

;
_diffrn_measurement_device_type 'SuperNova, Single source at offset, Atlas'
_diffrn_measurement_method '\w scans'
_diffrn_orient_matrix_UB_11 0.0077022000
_diffrn_orient_matrix_UB_12 -0.0320502000
_diffrn_orient_matrix_UB_13 0.0290725000
_diffrn_orient_matrix_UB_21 0.0049278000
_diffrn_orient_matrix_UB_22 -0.0813559000
_diffrn_orient_matrix_UB_23 -0.0092931000
_diffrn_orient_matrix_UB_31 0.0213681000
_diffrn_orient_matrix_UB_32 0.0303058000
_diffrn_orient_matrix_UB_33 0.0058012000
_diffrn_radiation_monochromator mirror
_diffrn_radiation_source 'SuperNova (Mo) X-ray Source'
_diffrn_radiation_type 'Mo K\a'
_diffrn_radiation_wavelength 0.7107
_diffrn_reflns_av_R_equivalents 0.0354
_diffrn_reflns_av_sigmaI/netI 0.0553
_diffrn_reflns_limit_h_max 79
_diffrn_reflns_limit_h_min -73
_diffrn_reflns_limit_k_max 18
_diffrn_reflns_limit_k_min -17
_diffrn_reflns_limit_l_max 60
_diffrn_reflns_limit_l_min -60
_diffrn_reflns_number 165808
_diffrn_reflns_theta_full 47.6339
_diffrn_reflns_theta_max 58.5631
_diffrn_reflns_theta_min 2.4354
_exptl_absorpt_coefficient_mu 0.138
_exptl_absorpt_correction_T_max 0.982
_exptl_absorpt_correction_T_min 0.974
_exptl_absorpt_correction_type gaussian
_exptl_absorpt_process_details
;
CrysAlisPro, Agilent Technologies,
Version 1.171.36.28 (release 01-02-2013 CrysAlis171 .NET)
(compiled Feb  1 2013,16:14:44)
Numerical absorption correction based on gaussian integration over
   a multifaceted crystal model
;
_exptl_crystal_colour yellow
_exptl_crystal_density_diffrn 1.62
_exptl_crystal_description block
_exptl_crystal_F_000 2944
_exptl_crystal_size_max 0.2874
_exptl_crystal_size_mid 0.2068
_exptl_crystal_size_min 0.1611
_refine_diff_density_max 0.187
_refine_diff_density_min -0.206
_refine_diff_density_rms 0.037
_refine_ls_extinction_method none
_refine_ls_goodness_of_fit_ref 0.8
_refine_ls_matrix_type full
_refine_ls_number_parameters 451
_refine_ls_number_reflns 10569
_refine_ls_number_restraints 0
_refine_ls_R_factor_all 0.082
_refine_ls_R_factor_gt 0.056
_refine_ls_R_Fsqd_factor 0.072
_refine_ls_shift/su_max 0
_refine_ls_structure_factor_coef Fsqd
_refine_ls_weighting_details
;
calc w2 = 1/[s^2^(Fo^2^)]
;
_refine_ls_weighting_scheme calc
_refine_ls_wR_factor_ref 0.166
_reflns_number_gt 21277
_reflns_number_total 27262
_reflns_threshold_expression >3sigma(I)
_cod_data_source_file pc5039sup1.cif
_cod_data_source_block BIPa_X_HO_IAM
_cod_original_cell_volume 5879.29(13)
_cod_original_sg_symbol_H-M 'C 2/c'
_cod_database_code 2312015

loop_
_symmetry_equiv_pos_site_id
_symmetry_equiv_pos_as_xyz
1 +x,+y,+z
2 -x,+y,-z+1/2
-1 -x,-y,-z
-2 +x,-y,+z+1/2
101 +x+1/2,+y+1/2,+z
102 -x+1/2,+y+1/2,-z+1/2
-101 -x+1/2,-y+1/2,-z
-102 +x+1/2,-y+1/2,+z+1/2

loop_
_atom_site_aniso_label
_atom_site_aniso_U_11
_atom_site_aniso_U_22
_atom_site_aniso_U_33
_atom_site_aniso_U_12
_atom_site_aniso_U_13
_atom_site_aniso_U_23
O(8) 0.0137(2) 0.01197(17) 0.0196(2) -0.00017(13) 0.00528(16) 0.00037(13)
O(9) 0.0105(2) 0.0199(2) 0.0199(2) -0.00023(15) 0.00698(17) 0.00307(16)
N(7) 0.0148(2) 0.01144(16) 0.01112(16) 0.00076(13) 0.00331(14) -0.00022(11)
C(12) 0.0098(2) 0.01260(18) 0.01089(17) -0.00080(13) 0.00339(14) 0.00038(12)
C(13) 0.0099(2) 0.01181(17) 0.01321(18) 0.00010(13) 0.00390(15) 0.00145(13)
C(14) 0.0141(3) 0.0189(3) 0.0155(2) 0.00356(18) 0.0032(2) 0.00385(17)
C(15) 0.0190(4) 0.0147(2) 0.0264(4) -0.0034(2) 0.0037(3) 0.0047(2)
C(16) 0.0429(8) 0.0214(3) 0.0172(3) 0.0057(4) 0.0142(4) -0.0041(2)
N(1A) 0.0121(2) 0.01525(19) 0.01250(17) 0.00227(13) 0.00270(15) 0.00129(13)
N(3A) 0.0123(2) 0.0161(2) 0.0171(2) 0.00161(14) 0.00426(17) -0.00074(15)
C(2A) 0.0155(3) 0.0155(2) 0.0160(2) 0.00135(17) 0.00697(19) 0.00247(16)
C(4A) 0.0164(3) 0.0239(3) 0.0117(2) 0.0052(2) 0.00271(19) 0.00177(18)
C(5A) 0.0152(3) 0.0249(3) 0.0130(2) 0.0038(2) 0.0058(2) 0.00239(18)
O(1A) 0.0128(2) 0.01745(19) 0.01228(16) 0.00598(14) 0.00433(14) 0.00339(12)
O(2A) 0.0172(3) 0.0339(4) 0.0144(2) 0.0069(2) 0.00588(19) 0.0109(2)
O(3A) 0.0202(3) 0.0241(3) 0.0194(2) 0.0032(2) 0.0136(2) 0.00714(19)
O(4A) 0.0167(4) 0.0380(5) 0.0229(3) 0.0123(3) 0.0084(3) 0.0039(3)
O(5A) 0.0197(3) 0.0231(3) 0.0168(2) 0.0073(2) 0.00268(19) 0.00719(18)
O(6A) 0.0230(4) 0.0369(4) 0.0121(2) -0.0048(3) 0.0101(2) -0.00134(19)
O(7A) 0.0127(3) 0.0303(3) 0.0199(2) 0.0023(2) 0.0085(2) 0.0050(2)
N(4A) 0.0146(2) 0.01526(19) 0.01063(16) 0.00084(14) 0.00571(15) 0.00306(12)
N(5A) 0.0122(2) 0.0173(2) 0.01331(18) 0.00445(15) 0.00194(16) 0.00054(14)
N(6A) 0.0139(2) 0.01587(19) 0.01207(17) -0.00002(14) 0.00744(15) 0.00050(12)
C(6A) 0.0102(2) 0.01092(17) 0.00901(15) 0.00101(12) 0.00345(13) 0.00060(11)
C(7A) 0.0106(2) 0.01196(17) 0.00954(16) 0.00048(13) 0.00437(14) 0.00131(11)
C(8A) 0.0103(2) 0.01394(19) 0.01129(17) 0.00076(14) 0.00467(15) 0.00084(13)
C(9A) 0.0102(2) 0.01305(19) 0.01058(17) 0.00186(13) 0.00299(14) 0.00106(12)
C(10A) 0.0122(2) 0.01266(18) 0.00945(16) 0.00097(13) 0.00345(14) 0.00159(12)
C(11A) 0.0108(2) 0.01219(18) 0.00920(16) 0.00068(13) 0.00434(14) 0.00082(12)
N(1B) 0.0124(2) 0.01375(18) 0.01268(17) 0.00163(13) 0.00401(15) 0.00153(12)
N(3B) 0.0189(3) 0.0158(2) 0.01222(18) 0.00312(16) 0.00581(17) 0.00276(13)
C(2B) 0.0151(3) 0.0136(2) 0.0156(2) -0.00061(16) 0.00766(18) 0.00009(15)
C(4B) 0.0161(3) 0.0176(2) 0.0164(2) 0.00151(19) 0.0090(2) 0.00284(17)
C(5B) 0.0138(3) 0.0206(3) 0.0180(3) 0.0043(2) 0.0056(2) 0.00191(19)
O(1B) 0.0118(2) 0.0216(2) 0.01631(19) 0.00528(16) 0.00614(16) 0.00637(15)
O(2B) 0.0156(3) 0.0343(4) 0.01285(19) 0.0028(2) 0.00372(18) 0.00720(19)
O(3B) 0.0170(3) 0.0265(3) 0.0243(3) 0.0020(2) 0.0120(2) 0.0102(2)
O(4B) 0.0143(3) 0.0268(3) 0.0296(4) 0.0071(2) 0.0104(2) 0.0081(3)
O(5B) 0.0203(3) 0.0246(3) 0.0197(2) 0.0083(2) 0.0059(2) 0.0088(2)
O(6B) 0.0241(3) 0.0179(2) 0.0192(2) -0.00030(19) 0.0142(2) 0.00287(16)
O(7B) 0.0217(4) 0.0312(4) 0.0267(3) 0.0112(3) 0.0169(3) 0.0089(3)
N(4B) 0.0131(2) 0.01394(18) 0.01254(17) 0.00128(13) 0.00662(15) 0.00170(12)
N(5B) 0.0118(2) 0.01402(18) 0.0171(2) 0.00268(14) 0.00331(16) 0.00226(14)
N(6B) 0.0134(2) 0.0157(2) 0.01336(18) -0.00023(14) 0.00727(16) -0.00022(13)
C(6B) 0.0099(2) 0.01176(17) 0.01155(17) 0.00073(13) 0.00464(14) 0.00097(12)
C(7B) 0.0108(2) 0.01128(17) 0.01196(17) 0.00068(13) 0.00499(14) 0.00115(12)
C(8B) 0.0111(2) 0.01180(18) 0.01421(19) 0.00099(14) 0.00569(16) 0.00085(13)
C(9B) 0.0111(2) 0.01186(18) 0.01352(19) 0.00152(13) 0.00414(16) 0.00169(13)
C(10B) 0.0122(2) 0.01257(19) 0.01226(18) 0.00087(14) 0.00470(16) 0.00161(13)
C(11B) 0.0111(2) 0.01188(17) 0.01134(17) 0.00001(13) 0.00486(15) 0.00051(12)

loop_
_atom_site_label
_atom_site_type_symbol
_atom_site_fract_x
_atom_site_fract_y
_atom_site_fract_z
_atom_site_U_iso_or_equiv
_atom_site_occupancy
_atom_site_symmetry_multiplicity
O(8) O 0.39663(3) 0.11491(8) 0.21924(3) 0.016 1 8
O(9) O 0.45300(3) -0.06029(10) 0.23162(4) 0.017 1 8
N(7) N 0.40509(3) -0.36340(8) 0.23966(3) 0.013 1 8
C(12) C 0.41515(2) -0.03140(8) 0.22703(3) 0.011 1 8
C(13) C 0.38676(2) -0.18135(9) 0.23223(3) 0.012 1 8
C(14) C 0.44715(3) -0.38043(12) 0.29359(4) 0.017 1 8
C(15) C 0.37178(4) -0.48155(13) 0.24668(6) 0.022 1 8
C(16) C 0.41120(7) -0.41793(17) 0.18672(5) 0.027 1 8
N(1A) N 0.24150(3) 0.20832(9) 0.15123(3) 0.014 1 8
N(3A) N 0.31007(3) 0.13670(10) 0.18956(4) 0.016 1 8
C(2A) C 0.27788(3) 0.20599(11) 0.14261(4) 0.016 1 8
C(4A) C 0.29337(4) 0.09201(14) 0.22952(3) 0.018 1 8
C(5A) C 0.25018(4) 0.13769(15) 0.20525(4) 0.018 1 8
O(1A) O 0.17914(2) 0.34337(9) 0.05776(3) 0.014 1 8
O(2A) O 0.15304(3) 0.31125(16) 0.14452(4) 0.022 1 8
O(3A) O 0.08581(4) 0.37303(13) 0.12520(4) 0.019 1 8
O(4A) O 0.00255(4) 0.7579(2) -0.02859(5) 0.026 1 8
O(5A) O 0.02423(4) 0.81834(13) -0.09685(4) 0.022 1 8
O(6A) O 0.15053(4) 0.53241(18) -0.09916(3) 0.023 1 8
O(7A) O 0.20502(3) 0.52961(15) -0.01319(4) 0.02 1 8
N(4A) N 0.11701(3) 0.37161(9) 0.11184(3) 0.013 1 8
N(5A) N 0.02853(3) 0.74372(10) -0.05119(3) 0.015 1 8
N(6A) N 0.16588(3) 0.53021(9) -0.04507(3) 0.013 1 8
C(6A) C 0.14532(2) 0.43377(8) 0.03551(2) 0.01 1 8
C(7A) C 0.11140(2) 0.45077(8) 0.05675(3) 0.011 1 8
C(8A) C 0.07330(3) 0.54625(9) 0.02825(3) 0.012 1 8
C(9A) C 0.06683(3) 0.63502(9) -0.02283(3) 0.012 1 8
C(10A) C 0.09755(3) 0.62719(9) -0.04670(3) 0.012 1 8
C(11A) C 0.13496(2) 0.53184(8) -0.01829(3) 0.011 1 8
N(1B) N 0.45077(3) 0.28490(8) 0.08822(3) 0.013 1 8
N(3B) N 0.48798(3) 0.12449(10) 0.16322(3) 0.016 1 8
C(2B) C 0.44846(3) 0.19173(10) 0.13142(3) 0.014 1 8
C(4B) C 0.49293(4) 0.27742(12) 0.09250(4) 0.016 1 8
C(5B) C 0.51648(3) 0.17618(13) 0.13970(4) 0.018 1 8
O(1B) O 0.39643(3) 0.44970(11) -0.00921(3) 0.016 1 8
O(2B) O 0.36246(3) 0.38078(16) 0.06822(3) 0.022 1 8
O(3B) O 0.29177(4) 0.37200(15) 0.03036(5) 0.021 1 8
O(4B) O 0.21292(4) 0.81462(16) -0.10830(6) 0.023 1 8
O(5B) O 0.23665(4) 0.89352(14) -0.17295(4) 0.022 1 8
O(6B) O 0.37845(4) 0.75421(11) -0.15043(4) 0.019 1 8
O(7B) O 0.41170(5) 0.52502(18) -0.10196(5) 0.024 1 8
N(4B) N 0.32629(3) 0.41964(8) 0.02961(3) 0.013 1 8
N(5B) N 0.24082(3) 0.81299(9) -0.12813(3) 0.015 1 8
N(6B) N 0.38267(3) 0.63451(9) -0.11525(3) 0.014 1 8
C(6B) C 0.36083(2) 0.52452(8) -0.03655(3) 0.011 1 8
C(7B) C 0.32406(3) 0.52516(8) -0.01980(3) 0.011 1 8
C(8B) C 0.28554(3) 0.61509(9) -0.04889(3) 0.012 1 8
C(9B) C 0.28040(3) 0.71400(9) -0.09786(3) 0.013 1 8
C(10B) C 0.31269(3) 0.71765(9) -0.11868(3) 0.012 1 8
C(11B) C 0.35085(3) 0.62410(8) -0.09011(3) 0.011 1 8
H(131) H 0.380625 -0.153945 0.27042 0.014669 1 8
H(132) H 0.356686 -0.182908 0.192546 0.014669 1 8
H(141) H 0.45653 -0.516368 0.296038 0.025771 1 8
H(142) H 0.440505 -0.340626 0.330431 0.025771 1 8
H(143) H 0.471762 -0.298661 0.288867 0.025771 1 8
H(151) H 0.342328 -0.477081 0.206223 0.033716 1 8
H(152) H 0.367589 -0.436508 0.284866 0.033716 1 8
H(153) H 0.385132 -0.61234 0.252527 0.033716 1 8
H(161) H 0.436396 -0.333052 0.184982 0.040908 1 8
H(162) H 0.380313 -0.399672 0.148975 0.040908 1 8
H(163) H 0.420671 -0.554067 0.192477 0.040908 1 8
H(3A) H 0.343945 0.129243 0.19583 0.019295 1 8
H(2A) H 0.281512 0.248062 0.103735 0.01897 1 8
H(4A) H 0.313527 0.031174 0.271011 0.022434 1 8
H(5A) H 0.225539 0.129715 0.222388 0.021491 1 8
H(8A) H 0.049214 0.554038 0.046346 0.014542 1 8
H(10A) H 0.092336 0.699706 -0.086047 0.01435 1 8
H(1A) H 0.210997 0.260865 0.119077 0.017242 1 8
H(1B) H 0.42384 0.351171 0.053705 0.016435 1 8
H(3B) H 0.496257 0.043968 0.201796 0.019383 1 8
H(2B) H 0.418964 0.173032 0.13822 0.017586 1 8
H(4B) H 0.50217 0.34887 0.062214 0.019446 1 8
H(5B) H 0.550624 0.137652 0.158897 0.021574 1 8
H(8B) H 0.259797 0.608265 -0.03369 0.014973 1 8
H(10B) H 0.307509 0.792133 -0.157651 0.015326 1 8

loop_
_exptl_crystal_face_index_h
_exptl_crystal_face_index_k
_exptl_crystal_face_index_l
_exptl_crystal_face_perp_dist
0 0 1 0.0968
3 0 -4 0.0734
-3 2 2 0.0939
1 -1 -1 0.0822
1 0 1 0.0865
1 0 0 0.0895
-1 0 0 0.0716

loop_
_geom_angle_atom_site_label_1
_geom_angle_atom_site_label_2
_geom_angle_atom_site_label_3
_geom_angle
_geom_angle_site_symmetry_1
_geom_angle_site_symmetry_2
_geom_angle_site_symmetry_3
_geom_angle_publ_flag
C(2A) N(1A) C(5A) 109.04(7) 1_555 1_555 1_555 yes
C(2A) N(1A) H(1A) 122.13(7) 1_555 1_555 1_555 yes
C(5A) N(1A) H(1A) 128.83(9) 1_555 1_555 1_555 yes
C(2A) N(3A) C(4A) 108.44(9) 1_555 1_555 1_555 yes
C(2A) N(3A) H(3A) 124.33(9) 1_555 1_555 1_555 yes
C(4A) N(3A) H(3A) 127.01(8) 1_555 1_555 1_555 yes
O(2A) N(4A) O(3A) 122.24(7) 1_555 1_555 1_555 yes
O(2A) N(4A) C(7A) 119.49(8) 1_555 1_555 1_555 yes
O(3A) N(4A) C(7A) 118.21(7) 1_555 1_555 1_555 yes
O(4A) N(5A) O(5A) 123.94(9) 1_555 1_555 1_555 yes
O(4A) N(5A) C(9A) 118.73(8) 1_555 1_555 1_555 yes
O(5A) N(5A) C(9A) 117.32(9) 1_555 1_555 1_555 yes
O(6A) N(6A) O(7A) 124.15(10) 1_555 1_555 1_555 yes
O(6A) N(6A) C(11A) 117.29(9) 1_555 1_555 1_555 yes
O(7A) N(6A) C(11A) 118.55(7) 1_555 1_555 1_555 yes
C(2B) N(1B) C(4B) 108.90(7) 1_555 1_555 1_555 yes
C(2B) N(1B) H(1B) 126.29(8) 1_555 1_555 1_555 yes
C(4B) N(1B) H(1B) 124.75(7) 1_555 1_555 1_555 yes
C(2B) N(3B) C(5B) 109.16(7) 1_555 1_555 1_555 yes
C(2B) N(3B) H(3B) 125.10(9) 1_555 1_555 1_555 yes
C(5B) N(3B) H(3B) 125.73(9) 1_555 1_555 1_555 yes
O(2B) N(4B) O(3B) 122.97(8) 1_555 1_555 1_555 yes
O(2B) N(4B) C(7B) 119.16(8) 1_555 1_555 1_555 yes
O(3B) N(4B) C(7B) 117.87(7) 1_555 1_555 1_555 yes
O(4B) N(5B) O(5B) 123.12(9) 1_555 1_555 1_555 yes
O(4B) N(5B) C(9B) 118.81(8) 1_555 1_555 1_555 yes
O(5B) N(5B) C(9B) 118.06(10) 1_555 1_555 1_555 yes
O(6B) N(6B) O(7B) 122.88(10) 1_555 1_555 1_555 yes
O(6B) N(6B) C(11B) 117.69(8) 1_555 1_555 1_555 yes
O(7B) N(6B) C(11B) 119.41(8) 1_555 1_555 1_555 yes
O(8) C(12) O(9) 126.25(7) 1_555 1_555 1_555 yes
O(8) C(12) C(13) 113.39(7) 1_555 1_555 1_555 yes
O(9) C(12) C(13) 120.34(7) 1_555 1_555 1_555 yes
C(12) C(13) H(131) 106.59(6) 1_555 1_555 1_555 yes
C(12) C(13) H(132) 107.67(5) 1_555 1_555 1_555 yes
H(131) C(13) H(132) 111.63(7) 1_555 1_555 1_555 yes
H(141) C(14) H(142) 112.44(8) 1_555 1_555 1_555 yes
H(141) C(14) H(143) 110.22(9) 1_555 1_555 1_555 yes
H(142) C(14) H(143) 111.74(9) 1_555 1_555 1_555 yes
H(151) C(15) H(152) 114.56(14) 1_555 1_555 1_555 yes
H(151) C(15) H(153) 108.70(10) 1_555 1_555 1_555 yes
H(152) C(15) H(153) 112.02(10) 1_555 1_555 1_555 yes
H(161) C(16) H(162) 111.45(12) 1_555 1_555 1_555 yes
H(161) C(16) H(163) 113.16(17) 1_555 1_555 1_555 yes
H(162) C(16) H(163) 111.22(13) 1_555 1_555 1_555 yes
N(1A) C(2A) N(3A) 108.81(8) 1_555 1_555 1_555 yes
N(1A) C(2A) H(2A) 126.99(8) 1_555 1_555 1_555 yes
N(3A) C(2A) H(2A) 124.17(10) 1_555 1_555 1_555 yes
N(3A) C(4A) C(5A) 106.88(7) 1_555 1_555 1_555 yes
N(3A) C(4A) H(4A) 121.72(10) 1_555 1_555 1_555 yes
C(5A) C(4A) H(4A) 131.39(11) 1_555 1_555 1_555 yes
N(1A) C(5A) C(4A) 106.83(9) 1_555 1_555 1_555 yes
N(1A) C(5A) H(5A) 122.22(9) 1_555 1_555 1_555 yes
C(4A) C(5A) H(5A) 130.91(8) 1_555 1_555 1_555 yes
O(1A) C(6A) C(7A) 126.40(6) 1_555 1_555 1_555 yes
O(1A) C(6A) C(11A) 121.52(7) 1_555 1_555 1_555 yes
C(7A) C(6A) C(11A) 112.05(6) 1_555 1_555 1_555 yes
N(4A) C(7A) C(6A) 120.30(6) 1_555 1_555 1_555 yes
N(4A) C(7A) C(8A) 115.97(7) 1_555 1_555 1_555 yes
C(6A) C(7A) C(8A) 123.68(6) 1_555 1_555 1_555 yes
C(7A) C(8A) C(9A) 119.39(7) 1_555 1_555 1_555 yes
C(7A) C(8A) H(8A) 120.19(6) 1_555 1_555 1_555 yes
C(9A) C(8A) H(8A) 120.40(7) 1_555 1_555 1_555 yes
N(5A) C(9A) C(8A) 120.10(7) 1_555 1_555 1_555 yes
N(5A) C(9A) C(10A) 118.60(7) 1_555 1_555 1_555 yes
C(8A) C(9A) C(10A) 121.26(6) 1_555 1_555 1_555 yes
C(9A) C(10A) C(11A) 118.80(6) 1_555 1_555 1_555 yes
C(9A) C(10A) H(10A) 120.29(7) 1_555 1_555 1_555 yes
C(11A) C(10A) H(10A) 120.86(8) 1_555 1_555 1_555 yes
N(6A) C(11A) C(6A) 119.05(6) 1_555 1_555 1_555 yes
N(6A) C(11A) C(10A) 116.15(6) 1_555 1_555 1_555 yes
C(6A) C(11A) C(10A) 124.80(7) 1_555 1_555 1_555 yes
N(1B) C(2B) N(3B) 108.26(8) 1_555 1_555 1_555 yes
N(1B) C(2B) H(2B) 124.75(8) 1_555 1_555 1_555 yes
N(3B) C(2B) H(2B) 126.97(8) 1_555 1_555 1_555 yes
N(1B) C(4B) C(5B) 107.22(8) 1_555 1_555 1_555 yes
N(1B) C(4B) H(4B) 120.80(8) 1_555 1_555 1_555 yes
C(5B) C(4B) H(4B) 131.94(11) 1_555 1_555 1_555 yes
N(3B) C(5B) C(4B) 106.46(9) 1_555 1_555 1_555 yes
N(3B) C(5B) H(5B) 121.82(9) 1_555 1_555 1_555 yes
C(4B) C(5B) H(5B) 131.71(11) 1_555 1_555 1_555 yes
O(1B) C(6B) C(7B) 125.17(7) 1_555 1_555 1_555 yes
O(1B) C(6B) C(11B) 123.24(8) 1_555 1_555 1_555 yes
C(7B) C(6B) C(11B) 111.59(6) 1_555 1_555 1_555 yes
N(4B) C(7B) C(6B) 119.65(6) 1_555 1_555 1_555 yes
N(4B) C(7B) C(8B) 115.63(7) 1_555 1_555 1_555 yes
C(6B) C(7B) C(8B) 124.67(6) 1_555 1_555 1_555 yes
C(7B) C(8B) C(9B) 118.92(8) 1_555 1_555 1_555 yes
C(7B) C(8B) H(8B) 120.05(7) 1_555 1_555 1_555 yes
C(9B) C(8B) H(8B) 121.03(7) 1_555 1_555 1_555 yes
N(5B) C(9B) C(8B) 119.94(8) 1_555 1_555 1_555 yes
N(5B) C(9B) C(10B) 118.98(7) 1_555 1_555 1_555 yes
C(8B) C(9B) C(10B) 121.08(7) 1_555 1_555 1_555 yes
C(9B) C(10B) C(11B) 119.73(6) 1_555 1_555 1_555 yes
C(9B) C(10B) H(10B) 119.74(7) 1_555 1_555 1_555 yes
C(11B) C(10B) H(10B) 120.51(8) 1_555 1_555 1_555 yes
N(6B) C(11B) C(6B) 120.17(6) 1_555 1_555 1_555 yes
N(6B) C(11B) C(10B) 115.94(6) 1_555 1_555 1_555 yes
C(6B) C(11B) C(10B) 123.85(7) 1_555 1_555 1_555 yes

loop_
_geom_bond_atom_site_label_1
_geom_bond_atom_site_label_2
_geom_bond_distance
_geom_bond_site_symmetry_1
_geom_bond_site_symmetry_2
_geom_bond_publ_flag
O(8) C(12) 1.2575(10) 1_555 1_555 yes
O(9) C(12) 1.2477(12) 1_555 1_555 yes
O(1A) C(6A) 1.2461(10) 1_555 1_555 yes
O(2A) N(4A) 1.2339(12) 1_555 1_555 yes
O(3A) N(4A) 1.2271(13) 1_555 1_555 yes
O(4A) N(5A) 1.2292(17) 1_555 1_555 yes
O(5A) N(5A) 1.2355(13) 1_555 1_555 yes
O(6A) N(6A) 1.2360(11) 1_555 1_555 yes
O(7A) N(6A) 1.2206(14) 1_555 1_555 yes
O(1B) C(6B) 1.2427(10) 1_555 1_555 yes
O(2B) N(4B) 1.2331(12) 1_555 1_555 yes
O(3B) N(4B) 1.2236(13) 1_555 1_555 yes
O(4B) N(5B) 1.2318(16) 1_555 1_555 yes
O(5B) N(5B) 1.2399(13) 1_555 1_555 yes
O(6B) N(6B) 1.2406(11) 1_555 1_555 yes
O(7B) N(6B) 1.2225(13) 1_555 1_555 yes
N(1A) C(2A) 1.3276(14) 1_555 1_555 yes
N(1A) C(5A) 1.3750(11) 1_555 1_555 yes
N(1A) H(1A) 1.0830(6) 1_555 1_555 yes
N(3A) C(2A) 1.3329(12) 1_555 1_555 yes
N(3A) C(4A) 1.3828(15) 1_555 1_555 yes
N(3A) H(3A) 1.0830(9) 1_555 1_555 yes
N(4A) C(7A) 1.4501(8) 1_555 1_555 yes
N(5A) C(9A) 1.4458(9) 1_555 1_555 yes
N(6A) C(11A) 1.4548(11) 1_555 1_555 yes
N(1B) C(2B) 1.3288(11) 1_555 1_555 yes
N(1B) C(4B) 1.3761(14) 1_555 1_555 yes
N(1B) H(1B) 1.0830(6) 1_555 1_555 yes
N(3B) C(2B) 1.3342(12) 1_555 1_555 yes
N(3B) C(5B) 1.3770(16) 1_555 1_555 yes
N(3B) H(3B) 1.0830(7) 1_555 1_555 yes
N(4B) C(7B) 1.4576(9) 1_555 1_555 yes
N(5B) C(9B) 1.4411(10) 1_555 1_555 yes
N(6B) C(11B) 1.4536(11) 1_555 1_555 yes
C(12) C(13) 1.5337(10) 1_555 1_555 yes
C(13) H(131) 1.0830(8) 1_555 1_555 yes
C(13) H(132) 1.0830(7) 1_555 1_555 yes
C(14) H(141) 1.0830(9) 1_555 1_555 yes
C(14) H(142) 1.0830(11) 1_555 1_555 yes
C(14) H(143) 1.0830(11) 1_555 1_555 yes
C(15) H(151) 1.0830(11) 1_555 1_555 yes
C(15) H(152) 1.0830(17) 1_555 1_555 yes
C(15) H(153) 1.0830(11) 1_555 1_555 yes
C(16) H(161) 1.083(2) 1_555 1_555 yes
C(16) H(162) 1.0830(18) 1_555 1_555 yes
C(16) H(163) 1.0830(13) 1_555 1_555 yes
C(2A) H(2A) 1.0830(9) 1_555 1_555 yes
C(4A) C(5A) 1.3636(15) 1_555 1_555 yes
C(4A) H(4A) 1.0830(8) 1_555 1_555 yes
C(5A) H(5A) 1.0830(11) 1_555 1_555 yes
C(6A) C(7A) 1.4522(11) 1_555 1_555 yes
C(6A) C(11A) 1.4564(8) 1_555 1_555 yes
C(7A) C(8A) 1.3857(10) 1_555 1_555 yes
C(8A) C(9A) 1.3875(9) 1_555 1_555 yes
C(8A) H(8A) 1.0830(8) 1_555 1_555 yes
C(9A) C(10A) 1.3949(12) 1_555 1_555 yes
C(10A) C(11A) 1.3687(10) 1_555 1_555 yes
C(10A) H(10A) 1.0830(6) 1_555 1_555 yes
C(2B) H(2B) 1.0830(10) 1_555 1_555 yes
C(4B) C(5B) 1.3605(13) 1_555 1_555 yes
C(4B) H(4B) 1.0830(9) 1_555 1_555 yes
C(5B) H(5B) 1.0830(10) 1_555 1_555 yes
C(6B) C(7B) 1.4620(11) 1_555 1_555 yes
C(6B) C(11B) 1.4595(9) 1_555 1_555 yes
C(7B) C(8B) 1.3760(10) 1_555 1_555 yes
C(8B) C(9B) 1.3935(10) 1_555 1_555 yes
C(8B) H(8B) 1.0830(8) 1_555 1_555 yes
C(9B) C(10B) 1.3879(12) 1_555 1_555 yes
C(10B) C(11B) 1.3797(10) 1_555 1_555 yes
C(10B) H(10B) 1.0830(7) 1_555 1_555 yes
